data_7028909
loop_
_publ_author_name
'Musgrave, Rebecca A.'
'Turbervill, Robert S. P.'
'Irwin, Mark'
'Herchel, Radovan'
'Goicoechea, Jose M.'

_publ_section_title
;
 Iron(ii) complexes of ditopic carbanionic carbenes.
;
_journal_issue 11
_journal_name_full 'Dalton transactions (Cambridge, England : 2003)'
_journal_page_first 4335
_journal_page_last 4344
_journal_paper_doi 10.1039/c3dt52638k
_journal_volume 43
_journal_year 2014
_chemical_formula_moiety 'C38 H46 Fe N2'
_chemical_formula_sum 'C38 H46 Fe N2'
_chemical_formula_weight 586.62
_chemical_name_systematic
; 
[Fe(6-Xyl)(mes)2]
;
_space_group_IT_number 15
_symmetry_cell_setting monoclinic
_symmetry_space_group_name_Hall '-C 2yc'
_symmetry_space_group_name_H-M 'C 1 2/c 1'
_atom_sites_solution_hydrogens geom
_atom_sites_solution_primary direct
_atom_sites_solution_secondary difmap
_audit_creation_method SHELXL-97
_cell_angle_alpha 90.00
_cell_angle_beta 116.231(2)
_cell_angle_gamma 90.00
_cell_formula_units_Z 4
_cell_length_a 21.1298(3)
_cell_length_b 9.85550(10)
_cell_length_c 17.0866(3)
_cell_measurement_reflns_used 5564
_cell_measurement_temperature 150.0(2)
_cell_measurement_theta_max 76.0401
_cell_measurement_theta_min 2.8807
_cell_volume 3191.77(10)
_computing_cell_refinement
;
CrysAlisPro, Agilent Technologies,
Version 1.171.35.19 (release 27-10-2011 CrysAlis171 .NET)
(compiled Oct 27 2011,15:02:11)
;
_computing_data_collection
;
CrysAlisPro, Agilent Technologies,
Version 1.171.35.19 (release 27-10-2011 CrysAlis171 .NET)
(compiled Oct 27 2011,15:02:11)
;
_computing_data_reduction
;
CrysAlisPro, Agilent Technologies,
Version 1.171.35.19 (release 27-10-2011 CrysAlis171 .NET)
(compiled Oct 27 2011,15:02:11)
;
_computing_molecular_graphics 'WinGX (Farrugia, 2005)'
_computing_publication_material 'XCIF (Sheldrick, 2001)'
_computing_structure_refinement 'SHELXL-97 (Sheldrick, 1997)'
_computing_structure_solution 'SHELXS-97 (Sheldrick, 1990)'
_diffrn_ambient_temperature 150.0(2)
_diffrn_detector_area_resol_mean 10.4102
_diffrn_measured_fraction_theta_full 0.988
_diffrn_measured_fraction_theta_max 0.988
_diffrn_measurement_device_type 'SuperNova, Dual, Cu at zero, Atlas'
_diffrn_measurement_method '\w scans'
_diffrn_radiation_monochromator mirror
_diffrn_radiation_source 'SuperNova (Cu) X-ray Source'
_diffrn_radiation_type CuK\a
_diffrn_radiation_wavelength 1.54178
_diffrn_reflns_av_R_equivalents 0.0207
_diffrn_reflns_av_sigmaI/netI 0.0255
_diffrn_reflns_limit_h_max 25
_diffrn_reflns_limit_h_min -26
_diffrn_reflns_limit_k_max 10
_diffrn_reflns_limit_k_min -12
_diffrn_reflns_limit_l_max 21
_diffrn_reflns_limit_l_min -16
_diffrn_reflns_number 8080
_diffrn_reflns_theta_full 76.22
_diffrn_reflns_theta_max 76.22
_diffrn_reflns_theta_min 4.67
_exptl_absorpt_coefficient_mu 3.984
_exptl_absorpt_correction_T_max 0.6914
_exptl_absorpt_correction_T_min 0.5029
_exptl_absorpt_correction_type multi-scan
_exptl_absorpt_process_details
;
CrysAlisPro, Agilent Technologies,
Version 1.171.35.19 (release 27-10-2011 CrysAlis171 .NET)
(compiled Oct 27 2011,15:02:11)
Empirical absorption correction using spherical harmonics,
 implemented in SCALE3 ABSPACK scaling algorithm.
;
_exptl_crystal_colour colourless
_exptl_crystal_density_diffrn 1.221
_exptl_crystal_density_method 'not measured'
_exptl_crystal_description block
_exptl_crystal_F_000 1256
_exptl_crystal_size_max 0.20
_exptl_crystal_size_mid 0.16
_exptl_crystal_size_min 0.10
_refine_diff_density_max 0.316
_refine_diff_density_min -0.368
_refine_diff_density_rms 0.054
_refine_ls_extinction_method none
_refine_ls_goodness_of_fit_ref 1.022
_refine_ls_hydrogen_treatment mixed
_refine_ls_matrix_type full
_refine_ls_number_parameters 208
_refine_ls_number_reflns 3317
_refine_ls_number_restraints 0
_refine_ls_restrained_S_all 1.022
_refine_ls_R_factor_all 0.0352
_refine_ls_R_factor_gt 0.0329
_refine_ls_shift/su_max 0.000
_refine_ls_shift/su_mean 0.000
_refine_ls_structure_factor_coef Fsqd
_refine_ls_weighting_details 'calc w=1/[\s^2^(Fo^2^)+(0.0567P)^2^+1.7292P] where P=(Fo^2^+2Fc^2^)/3'
_refine_ls_weighting_scheme calc
_refine_ls_wR_factor_gt 0.0888
_refine_ls_wR_factor_ref 0.0909
_reflns_number_gt 3130
_reflns_number_total 3317
_reflns_threshold_expression >2\s(I)
_cod_data_source_file c3dt52638k.txt
_cod_data_source_block 2
_cod_original_cell_volume 3191.77(8)
_cod_original_sg_symbol_H-M 'C 2/c'
_cod_database_code 7028909

loop_
_symmetry_equiv_pos_as_xyz
'x, y, z'
'-x, y, -z+1/2'
'x+1/2, y+1/2, z'
'-x+1/2, y+1/2, -z+1/2'
'-x, -y, -z'
'x, -y, z-1/2'
'-x+1/2, -y+1/2, -z'
'x+1/2, -y+1/2, z-1/2'

loop_
_atom_site_label
_atom_site_type_symbol
_atom_site_fract_x
_atom_site_fract_y
_atom_site_fract_z
_atom_site_U_iso_or_equiv
_atom_site_adp_type
_atom_site_occupancy
_atom_site_symmetry_multiplicity
_atom_site_calc_flag
_atom_site_refinement_flags
_atom_site_disorder_group
Fe1 Fe 0.5000 0.24175(3) 0.2500 0.01801(10) Uani 1 2 d S .
N1 N 0.44173(6) -0.04632(13) 0.23560(9) 0.0272(3) Uani 1 1 d . .
C1 C 0.5000 0.02468(19) 0.2500 0.0211(4) Uani 1 2 d S .
C2 C 0.43683(10) -0.19607(18) 0.23174(19) 0.0501(6) Uani 1 1 d . .
C3 C 0.4944(3) -0.2552(3) 0.2105(4) 0.0605(15) Uani 0.50 1 d P -1
H3A H 0.4962 -0.3549 0.2180 0.073 Uiso 0.50 1 calc PR -1
H3B H 0.4832 -0.2354 0.1489 0.073 Uiso 0.50 1 calc PR -1
C4 C 0.37775(7) 0.02475(14) 0.22076(10) 0.0233(3) Uani 1 1 d . .
C5 C 0.33427(7) 0.07401(15) 0.13723(10) 0.0263(3) Uani 1 1 d . .
C6 C 0.27279(8) 0.14192(17) 0.12468(11) 0.0330(3) Uani 1 1 d . .
H6 H 0.2433 0.1792 0.0691 0.040 Uiso 1 1 calc R .
C7 C 0.25411(8) 0.15573(19) 0.19248(12) 0.0377(4) Uani 1 1 d . .
H7 H 0.2120 0.2023 0.1831 0.045 Uiso 1 1 calc R .
C8 C 0.29638(9) 0.10213(18) 0.27339(12) 0.0351(4) Uani 1 1 d . .
H8 H 0.2826 0.1108 0.3191 0.042 Uiso 1 1 calc R .
C9 C 0.35889(8) 0.03556(16) 0.28933(10) 0.0284(3) Uani 1 1 d . .
C10 C 0.35113(9) 0.05193(19) 0.06132(11) 0.0358(4) Uani 1 1 d . .
H10A H 0.3959 0.0029 0.0812 0.054 Uiso 0.50 1 calc PR .
H10B H 0.3550 0.1399 0.0370 0.054 Uiso 0.50 1 calc PR .
H10C H 0.3134 -0.0014 0.0163 0.054 Uiso 0.50 1 calc PR .
H10D H 0.3136 0.0913 0.0085 0.054 Uiso 0.50 1 calc PR .
H10E H 0.3546 -0.0456 0.0527 0.054 Uiso 0.50 1 calc PR .
H10F H 0.3962 0.0957 0.0733 0.054 Uiso 0.50 1 calc PR .
C11 C 0.40307(10) -0.0255(2) 0.37792(12) 0.0430(4) Uani 1 1 d . .
H11A H 0.4450 -0.0684 0.3781 0.065 Uiso 0.50 1 calc PR .
H11B H 0.3753 -0.0937 0.3909 0.065 Uiso 0.50 1 calc PR .
H11C H 0.4177 0.0460 0.4223 0.065 Uiso 0.50 1 calc PR .
H11D H 0.3803 -0.0089 0.4161 0.065 Uiso 0.50 1 calc PR .
H11E H 0.4500 0.0163 0.4033 0.065 Uiso 0.50 1 calc PR .
H11F H 0.4076 -0.1234 0.3719 0.065 Uiso 0.50 1 calc PR .
C12 C 0.43667(7) 0.35980(14) 0.14479(9) 0.0213(3) Uani 1 1 d . .
C13 C 0.44519(7) 0.37095(14) 0.06759(9) 0.0233(3) Uani 1 1 d . .
C14 C 0.40706(8) 0.46555(15) 0.00299(10) 0.0274(3) Uani 1 1 d . .
H14 H 0.4144 0.4709 -0.0479 0.033 Uiso 1 1 calc R .
C15 C 0.35865(8) 0.55193(15) 0.01181(10) 0.0287(3) Uani 1 1 d . .
C16 C 0.34840(7) 0.54017(15) 0.08657(10) 0.0270(3) Uani 1 1 d . .
H16 H 0.3145 0.5965 0.0930 0.032 Uiso 1 1 calc R .
C17 C 0.38679(7) 0.44753(14) 0.15226(9) 0.0235(3) Uani 1 1 d . .
C18 C 0.49619(8) 0.27815(16) 0.05334(10) 0.0283(3) Uani 1 1 d . .
H18A H 0.5190 0.2179 0.1038 0.042 Uiso 0.50 1 calc PR .
H18B H 0.5321 0.3327 0.0464 0.042 Uiso 0.50 1 calc PR .
H18C H 0.4705 0.2237 0.0007 0.042 Uiso 0.50 1 calc PR .
H18D H 0.4954 0.2983 -0.0032 0.042 Uiso 0.50 1 calc PR .
H18E H 0.4823 0.1835 0.0542 0.042 Uiso 0.50 1 calc PR .
H18F H 0.5439 0.2925 0.0999 0.042 Uiso 0.50 1 calc PR .
C19 C 0.31896(9) 0.65643(19) -0.05729(12) 0.0399(4) Uani 1 1 d . .
H19A H 0.2874 0.7078 -0.0401 0.060 Uiso 0.50 1 calc PR .
H19B H 0.2911 0.6107 -0.1130 0.060 Uiso 0.50 1 calc PR .
H19C H 0.3526 0.7186 -0.0636 0.060 Uiso 0.50 1 calc PR .
H19D H 0.3334 0.6503 -0.1044 0.060 Uiso 0.50 1 calc PR .
H19E H 0.3296 0.7473 -0.0315 0.060 Uiso 0.50 1 calc PR .
H19F H 0.2682 0.6394 -0.0809 0.060 Uiso 0.50 1 calc PR .
C20 C 0.37512(8) 0.44454(17) 0.23358(11) 0.0302(3) Uani 1 1 d . .
H20A H 0.4055 0.3752 0.2737 0.045 Uiso 0.50 1 calc PR .
H20B H 0.3256 0.4231 0.2175 0.045 Uiso 0.50 1 calc PR .
H20C H 0.3867 0.5335 0.2621 0.045 Uiso 0.50 1 calc PR .
H20D H 0.3397 0.5126 0.2285 0.045 Uiso 0.50 1 calc PR .
H20E H 0.4196 0.4647 0.2847 0.045 Uiso 0.50 1 calc PR .
H20F H 0.3585 0.3543 0.2401 0.045 Uiso 0.50 1 calc PR .
H2A H 0.391(3) -0.223(5) 0.197(4) 0.042(12) Uiso 0.50 1 d P .
H2B H 0.443(5) -0.228(7) 0.293(5) 0.09(2) Uiso 0.50 1 d P .
H2C H 0.397(3) -0.223(5) 0.243(4) 0.037(12) Uiso 0.50 1 d P .
H2D H 0.418(4) -0.217(7) 0.162(5) 0.09(2) Uiso 0.50 1 d P .

loop_
_atom_site_aniso_label
_atom_site_aniso_U_11
_atom_site_aniso_U_22
_atom_site_aniso_U_33
_atom_site_aniso_U_23
_atom_site_aniso_U_13
_atom_site_aniso_U_12
Fe1 0.01932(16) 0.01447(15) 0.01917(16) 0.000 0.00753(12) 0.000
N1 0.0229(6) 0.0163(6) 0.0409(7) -0.0020(5) 0.0127(5) -0.0024(4)
C1 0.0231(9) 0.0171(9) 0.0221(8) 0.000 0.0091(7) 0.000
C2 0.0355(10) 0.0167(8) 0.0985(18) -0.0050(9) 0.0298(11) -0.0057(7)
C3 0.039(2) 0.0191(16) 0.124(5) -0.0200(18) 0.036(3) -0.0051(14)
C4 0.0206(6) 0.0185(6) 0.0305(7) -0.0036(5) 0.0111(5) -0.0051(5)
C5 0.0247(7) 0.0250(7) 0.0284(7) -0.0051(6) 0.0112(6) -0.0077(6)
C6 0.0226(7) 0.0314(8) 0.0375(8) -0.0001(7) 0.0067(6) -0.0031(6)
C7 0.0237(7) 0.0351(9) 0.0552(10) -0.0098(8) 0.0184(7) -0.0023(6)
C8 0.0338(8) 0.0369(8) 0.0442(9) -0.0144(7) 0.0260(7) -0.0131(7)
C9 0.0294(7) 0.0264(7) 0.0295(7) -0.0050(6) 0.0132(6) -0.0116(6)
C10 0.0371(8) 0.0419(9) 0.0290(7) -0.0097(7) 0.0151(7) -0.0129(7)
C11 0.0492(10) 0.0437(10) 0.0324(8) 0.0043(7) 0.0147(7) -0.0158(8)
C12 0.0198(6) 0.0171(6) 0.0235(6) 0.0006(5) 0.0065(5) -0.0020(5)
C13 0.0227(6) 0.0201(6) 0.0245(6) -0.0014(5) 0.0081(5) -0.0040(5)
C14 0.0281(7) 0.0257(7) 0.0238(7) 0.0023(6) 0.0075(5) -0.0050(6)
C15 0.0261(7) 0.0212(7) 0.0288(7) 0.0041(6) 0.0029(6) -0.0027(6)
C16 0.0221(6) 0.0201(7) 0.0329(7) -0.0013(6) 0.0069(6) 0.0007(5)
C17 0.0207(6) 0.0200(6) 0.0268(7) -0.0010(5) 0.0078(5) -0.0019(5)
C18 0.0310(7) 0.0272(7) 0.0292(7) -0.0014(6) 0.0156(6) -0.0006(6)
C19 0.0381(8) 0.0297(8) 0.0391(9) 0.0115(7) 0.0055(7) 0.0034(7)
C20 0.0282(7) 0.0309(8) 0.0336(8) 0.0000(6) 0.0156(6) 0.0042(6)

loop_
_atom_type_symbol
_atom_type_description
_atom_type_scat_dispersion_real
_atom_type_scat_dispersion_imag
_atom_type_scat_source
C C 0.0181 0.0091 'International Tables Vol C Tables 4.2.6.8 and 6.1.1.4'
H H 0.0000 0.0000 'International Tables Vol C Tables 4.2.6.8 and 6.1.1.4'
N N 0.0311 0.0180 'International Tables Vol C Tables 4.2.6.8 and 6.1.1.4'
Fe Fe -1.1336 3.1974 'International Tables Vol C Tables 4.2.6.8 and 6.1.1.4'

loop_
_geom_angle_atom_site_label_1
_geom_angle_atom_site_label_2
_geom_angle_atom_site_label_3
_geom_angle
_geom_angle_site_symmetry_1
_geom_angle_site_symmetry_3
C12 Fe1 C12 111.29(8) 2_655 .
C12 Fe1 C1 124.36(4) 2_655 .
C12 Fe1 C1 124.36(4) . .
C1 N1 C4 119.48(13) . .
C1 N1 C2 124.72(13) . .
C4 N1 C2 115.79(12) . .
N1 C1 N1 117.08(18) . 2_655
N1 C1 Fe1 121.46(9) . .
N1 C1 Fe1 121.46(9) 2_655 .
C3 C2 N1 109.7(2) 2_655 .
C3 C2 C3 49.8(5) 2_655 .
N1 C2 C3 110.07(19) . .
C3 C2 H2A 140(3) 2_655 .
N1 C2 H2A 110(3) . .
C3 C2 H2A 117(4) . .
C3 C2 H2B 64(5) 2_655 .
N1 C2 H2B 106(4) . .
C3 C2 H2B 111(4) . .
H2A C2 H2B 101(5) . .
C3 C2 H2C 116(3) 2_655 .
N1 C2 H2C 108(3) . .
C3 C2 H2C 142(3) . .
H2A C2 H2C 46(4) . .
H2B C2 H2C 57(5) . .
C3 C2 H2D 116(4) 2_655 .
N1 C2 H2D 103(4) . .
C3 C2 H2D 68(4) . .
H2A C2 H2D 58(4) . .
H2B C2 H2D 149(5) . .
H2C C2 H2D 103(5) . .
C2 C3 C2 110.1(3) 2_655 .
C2 C3 H3A 109.6 2_655 .
C2 C3 H3A 109.6 . .
C2 C3 H3B 109.6 2_655 .
C2 C3 H3B 109.6 . .
H3A C3 H3B 108.2 . .
C2 C3 H2D 141(3) 2_655 .
H3A C3 H2D 106.8 . .
H3B C3 H2D 70.9 . .
C9 C4 C5 121.77(14) . .
C9 C4 N1 118.80(13) . .
C5 C4 N1 119.32(13) . .
C6 C5 C4 118.13(14) . .
C6 C5 C10 119.82(15) . .
C4 C5 C10 122.02(14) . .
C7 C6 C5 120.67(15) . .
C7 C6 H6 119.7 . .
C5 C6 H6 119.7 . .
C8 C7 C6 120.22(15) . .
C8 C7 H7 119.9 . .
C6 C7 H7 119.9 . .
C7 C8 C9 121.10(15) . .
C7 C8 H8 119.4 . .
C9 C8 H8 119.4 . .
C8 C9 C4 118.02(15) . .
C8 C9 C11 119.87(15) . .
C4 C9 C11 122.09(15) . .
C5 C10 H10A 109.5 . .
C5 C10 H10B 109.5 . .
H10A C10 H10B 109.5 . .
C5 C10 H10C 109.5 . .
H10A C10 H10C 109.5 . .
H10B C10 H10C 109.5 . .
C5 C10 H10D 109.5 . .
H10A C10 H10D 141.1 . .
H10B C10 H10D 56.3 . .
H10C C10 H10D 56.3 . .
C5 C10 H10E 109.5 . .
H10A C10 H10E 56.3 . .
H10B C10 H10E 141.1 . .
H10C C10 H10E 56.3 . .
H10D C10 H10E 109.5 . .
C5 C10 H10F 109.5 . .
H10A C10 H10F 56.3 . .
H10B C10 H10F 56.3 . .
H10C C10 H10F 141.1 . .
H10D C10 H10F 109.5 . .
H10E C10 H10F 109.5 . .
C9 C11 H11A 109.5 . .
C9 C11 H11B 109.5 . .
H11A C11 H11B 109.5 . .
C9 C11 H11C 109.5 . .
H11A C11 H11C 109.5 . .
H11B C11 H11C 109.5 . .
C9 C11 H11D 109.5 . .
H11A C11 H11D 141.1 . .
H11B C11 H11D 56.3 . .
H11C C11 H11D 56.3 . .
C9 C11 H11E 109.5 . .
H11A C11 H11E 56.3 . .
H11B C11 H11E 141.1 . .
H11C C11 H11E 56.3 . .
H11D C11 H11E 109.5 . .
C9 C11 H11F 109.5 . .
H11A C11 H11F 56.3 . .
H11B C11 H11F 56.3 . .
H11C C11 H11F 141.1 . .
H11D C11 H11F 109.5 . .
H11E C11 H11F 109.5 . .
C17 C12 C13 116.44(12) . .
C17 C12 Fe1 119.31(10) . .
C13 C12 Fe1 123.84(10) . .
C14 C13 C12 121.53(13) . .
C14 C13 C18 118.65(13) . .
C12 C13 C18 119.82(13) . .
C15 C14 C13 121.23(14) . .
C15 C14 H14 119.4 . .
C13 C14 H14 119.4 . .
C14 C15 C16 117.98(13) . .
C14 C15 C19 120.92(15) . .
C16 C15 C19 121.09(15) . .
C15 C16 C17 121.46(14) . .
C15 C16 H16 119.3 . .
C17 C16 H16 119.3 . .
C16 C17 C12 121.32(14) . .
C16 C17 C20 118.57(13) . .
C12 C17 C20 120.10(13) . .
C13 C18 H18A 109.5 . .
C13 C18 H18B 109.5 . .
H18A C18 H18B 109.5 . .
C13 C18 H18C 109.5 . .
H18A C18 H18C 109.5 . .
H18B C18 H18C 109.5 . .
C13 C18 H18D 109.5 . .
H18A C18 H18D 141.1 . .
H18B C18 H18D 56.3 . .
H18C C18 H18D 56.3 . .
C13 C18 H18E 109.5 . .
H18A C18 H18E 56.3 . .
H18B C18 H18E 141.1 . .
H18C C18 H18E 56.3 . .
H18D C18 H18E 109.5 . .
C13 C18 H18F 109.5 . .
H18A C18 H18F 56.3 . .
H18B C18 H18F 56.3 . .
H18C C18 H18F 141.1 . .
H18D C18 H18F 109.5 . .
H18E C18 H18F 109.5 . .
C15 C19 H19A 109.5 . .
C15 C19 H19B 109.5 . .
H19A C19 H19B 109.5 . .
C15 C19 H19C 109.5 . .
H19A C19 H19C 109.5 . .
H19B C19 H19C 109.5 . .
C15 C19 H19D 109.5 . .
H19A C19 H19D 141.1 . .
H19B C19 H19D 56.3 . .
H19C C19 H19D 56.3 . .
C15 C19 H19E 109.5 . .
H19A C19 H19E 56.3 . .
H19B C19 H19E 141.1 . .
H19C C19 H19E 56.3 . .
H19D C19 H19E 109.5 . .
C15 C19 H19F 109.5 . .
H19A C19 H19F 56.3 . .
H19B C19 H19F 56.3 . .
H19C C19 H19F 141.1 . .
H19D C19 H19F 109.5 . .
H19E C19 H19F 109.5 . .
C17 C20 H20A 109.5 . .
C17 C20 H20B 109.5 . .
H20A C20 H20B 109.5 . .
C17 C20 H20C 109.5 . .
H20A C20 H20C 109.5 . .
H20B C20 H20C 109.5 . .
C17 C20 H20D 109.5 . .
H20A C20 H20D 141.1 . .
H20B C20 H20D 56.3 . .
H20C C20 H20D 56.3 . .
C17 C20 H20E 109.5 . .
H20A C20 H20E 56.3 . .
H20B C20 H20E 141.1 . .
H20C C20 H20E 56.3 . .
H20D C20 H20E 109.5 . .
C17 C20 H20F 109.5 . .
H20A C20 H20F 56.3 . .
H20B C20 H20F 56.3 . .
H20C C20 H20F 141.1 . .
H20D C20 H20F 109.5 . .
H20E C20 H20F 109.5 . .

loop_
_geom_bond_atom_site_label_1
_geom_bond_atom_site_label_2
_geom_bond_distance
_geom_bond_site_symmetry_2
Fe1 C12 2.0615(13) 2_655
Fe1 C12 2.0615(13) .
Fe1 C1 2.1393(19) .
N1 C1 1.3410(16) .
N1 C4 1.4422(18) .
N1 C2 1.479(2) .
C1 N1 1.3410(16) 2_655
C2 C3 1.469(5) 2_655
C2 C3 1.530(5) .
C2 H2A 0.92(5) .
C2 H2B 1.05(8) .
C2 H2C 0.98(5) .
C2 H2D 1.10(7) .
C3 C2 1.469(5) 2_655
C3 H3A 0.9900 .
C3 H3B 0.9900 .
C4 C9 1.398(2) .
C4 C5 1.399(2) .
C5 C6 1.391(2) .
C5 C10 1.505(2) .
C6 C7 1.386(2) .
C6 H6 0.9500 .
C7 C8 1.377(3) .
C7 H7 0.9500 .
C8 C9 1.390(2) .
C8 H8 0.9500 .
C9 C11 1.508(2) .
C10 H10A 0.9800 .
C10 H10B 0.9800 .
C10 H10C 0.9800 .
C10 H10D 0.9800 .
C10 H10E 0.9800 .
C10 H10F 0.9800 .
C11 H11A 0.9800 .
C11 H11B 0.9800 .
C11 H11C 0.9800 .
C11 H11D 0.9800 .
C11 H11E 0.9800 .
C11 H11F 0.9800 .
C12 C17 1.412(2) .
C12 C13 1.4122(19) .
C13 C14 1.397(2) .
C13 C18 1.513(2) .
C14 C15 1.389(2) .
C14 H14 0.9500 .
C15 C16 1.392(2) .
C15 C19 1.511(2) .
C16 C17 1.395(2) .
C16 H16 0.9500 .
C17 C20 1.515(2) .
C18 H18A 0.9800 .
C18 H18B 0.9800 .
C18 H18C 0.9800 .
C18 H18D 0.9800 .
C18 H18E 0.9800 .
C18 H18F 0.9800 .
C19 H19A 0.9800 .
C19 H19B 0.9800 .
C19 H19C 0.9800 .
C19 H19D 0.9800 .
C19 H19E 0.9800 .
C19 H19F 0.9800 .
C20 H20A 0.9800 .
C20 H20B 0.9800 .
C20 H20C 0.9800 .
C20 H20D 0.9800 .
C20 H20E 0.9800 .
C20 H20F 0.9800 .
